data_2017022
loop_
_publ_author_name
'Qi, De-Qiang'
'Hou, Gui-Ge'
'Ma, Jian-Ping'
'Huang, Ru-Qi'
'Dong, Yu-Bin'

_publ_section_title
;
 A novel three-dimensional framework constructed by
 2-[(1<i>H</i>-imidazol-1-yl)methyl]-1<i>H</i>-benzimidazole and
 infinite chains of hydrogen-bonded water molecules
;
_journal_coeditor_code SQ3184
_journal_issue 3
_journal_name_full 'Acta Crystallographica Section C'
_journal_page_first o85
_journal_page_last o87
_journal_paper_doi 10.1107/S0108270109001814
_journal_volume 65
_journal_year 2009
_chemical_formula_iupac 'C11 H10 N4, 2H2 O'
_chemical_formula_moiety 'C11 H10 N4, 2(H2 O)'
_chemical_formula_sum 'C11 H14 N4 O2'
_chemical_formula_weight 234.26
_chemical_name_systematic
;
2-[(1<i>H</i>-imidazol-1-yl)methyl]-1<i>H</i>-benzimidazole dihydrate
;
_space_group_IT_number 33
_symmetry_cell_setting orthorhombic
_symmetry_space_group_name_Hall 'P 2c -2n'
_symmetry_space_group_name_H-M 'P n a 21'
_atom_sites_solution_hydrogens geom
_atom_sites_solution_primary direct
_atom_sites_solution_secondary difmap
_cell_angle_alpha 90.00
_cell_angle_beta 90.00
_cell_angle_gamma 90.00
_cell_formula_units_Z 4
_cell_length_a 14.030(2)
_cell_length_b 19.121(3)
_cell_length_c 4.6240(8)
_cell_measurement_reflns_used 1702
_cell_measurement_temperature 298(2)
_cell_measurement_theta_max 21.175
_cell_measurement_theta_min 2.578
_cell_volume 1240.5(3)
_computing_cell_refinement 'SMART (Bruker, 2000)'
_computing_data_collection 'SMART (Bruker, 2000)'
_computing_data_reduction 'SAINT (Bruker, 2000)'
_computing_molecular_graphics 'SHELXTL (Sheldrick, 2008)'
_computing_publication_material 'SHELXTL (Sheldrick, 2008)'
_computing_structure_refinement 'SHELXL97 (Sheldrick, 2008)'
_computing_structure_solution 'SHELXS97 (Sheldrick, 2008)'
_diffrn_ambient_temperature 298(2)
_diffrn_measured_fraction_theta_full 1.000
_diffrn_measured_fraction_theta_max 1.000
_diffrn_measurement_device_type 'CCD area-detector'
_diffrn_measurement_method '\f and \w scans'
_diffrn_radiation_monochromator graphite
_diffrn_radiation_source 'fine-focus sealed tube'
_diffrn_radiation_type MoK\a
_diffrn_radiation_wavelength 0.71073
_diffrn_reflns_av_R_equivalents 0.0553
_diffrn_reflns_av_sigmaI/netI 0.0409
_diffrn_reflns_limit_h_max 16
_diffrn_reflns_limit_h_min -16
_diffrn_reflns_limit_k_max 19
_diffrn_reflns_limit_k_min -23
_diffrn_reflns_limit_l_max 4
_diffrn_reflns_limit_l_min -5
_diffrn_reflns_number 6623
_diffrn_reflns_theta_full 25.50
_diffrn_reflns_theta_max 25.50
_diffrn_reflns_theta_min 1.80
_exptl_absorpt_coefficient_mu 0.090
_exptl_absorpt_correction_type none
_exptl_crystal_colour colourless
_exptl_crystal_density_diffrn 1.254
_exptl_crystal_density_method 'not measured'
_exptl_crystal_description block
_exptl_crystal_F_000 496
_exptl_crystal_size_max 0.30
_exptl_crystal_size_mid 0.27
_exptl_crystal_size_min 0.25
_refine_diff_density_max 0.103
_refine_diff_density_min -0.109
_refine_ls_abs_structure_details 'not determined'
_refine_ls_extinction_method none
_refine_ls_goodness_of_fit_ref 1.031
_refine_ls_hydrogen_treatment constr
_refine_ls_matrix_type full
_refine_ls_number_parameters 154
_refine_ls_number_reflns 1313
_refine_ls_number_restraints 5
_refine_ls_restrained_S_all 1.030
_refine_ls_R_factor_all 0.0433
_refine_ls_R_factor_gt 0.0354
_refine_ls_shift/su_max 0.000
_refine_ls_shift/su_mean 0.000
_refine_ls_structure_factor_coef Fsqd
_refine_ls_weighting_details 'calc w=1/[\s^2^(Fo^2^)+(0.0373P)^2^] where P=(Fo^2^+2Fc^2^)/3'
_refine_ls_weighting_scheme calc
_refine_ls_wR_factor_gt 0.0763
_refine_ls_wR_factor_ref 0.0791
_reflns_number_gt 1117
_reflns_number_total 1313
_reflns_threshold_expression I>2\s(I)
_cod_data_source_file sq3184.cif
_cod_data_source_block I
_cod_original_cell_volume 1240.5(4)
_cod_original_sg_symbol_Hall P2c-2n
_cod_original_sg_symbol_H-M Pna21
_cod_database_code 2017022
_cod_database_fobs_code 2017022

loop_
_symmetry_equiv_pos_as_xyz
'x, y, z'
'-x, -y, z+1/2'
'x+1/2, -y+1/2, z'
'-x+1/2, y+1/2, z+1/2'

loop_
_atom_site_type_symbol
_atom_site_label
_atom_site_fract_x
_atom_site_fract_y
_atom_site_fract_z
_atom_site_U_iso_or_equiv
_atom_site_adp_type
_atom_site_calc_flag
_atom_site_refinement_flags
_atom_site_occupancy
_atom_site_disorder_assembly
_atom_site_disorder_group
O O1 0.11409(11) 0.88152(7) 0.1260(4) 0.0689(6) Uani d D 1 . .
N N4 0.36690(16) 0.52524(10) 0.6793(7) 0.0862(8) Uani d . 1 . .
C C1 0.41716(19) 0.57195(13) 0.5387(8) 0.0750(9) Uani d . 1 . .
H H1 0.4740 0.5623 0.4432 0.090 Uiso calc R 1 . .
C C2 0.2916(2) 0.56111(15) 0.7866(8) 0.0862(10) Uani d . 1 . .
H H2 0.2433 0.5416 0.8986 0.103 Uiso calc R 1 . .
C C3 0.29626(18) 0.62851(13) 0.7091(9) 0.0757(9) Uani d . 1 . .
H H3 0.2530 0.6636 0.7556 0.091 Uiso calc R 1 . .
C C4 0.41240(17) 0.69948(11) 0.4174(6) 0.0572(7) Uani d . 1 . .
H H4A 0.3658 0.7166 0.2797 0.069 Uiso calc R 1 . .
H H4B 0.4705 0.6892 0.3121 0.069 Uiso calc R 1 . .
C C5 0.43209(15) 0.75491(10) 0.6344(6) 0.0469(5) Uani d . 1 . .
C C6 0.41751(16) 0.84206(11) 0.9242(6) 0.0477(6) Uani d . 1 . .
C C7 0.38681(18) 0.89936(12) 1.0828(7) 0.0598(7) Uani d . 1 . .
H H7 0.3245 0.9156 1.0677 0.072 Uiso calc R 1 . .
C C8 0.45102(19) 0.93126(12) 1.2620(7) 0.0672(7) Uani d . 1 . .
H H8 0.4321 0.9701 1.3683 0.081 Uiso calc R 1 . .
C C9 0.54399(19) 0.90689(13) 1.2890(7) 0.0679(8) Uani d . 1 . .
H H9 0.5855 0.9294 1.4152 0.082 Uiso calc R 1 . .
C C10 0.57598(17) 0.85021(12) 1.1333(7) 0.0607(7) Uani d . 1 . .
H H10 0.6382 0.8340 1.1508 0.073 Uiso calc R 1 . .
C C11 0.51115(16) 0.81846(11) 0.9492(5) 0.0469(6) Uani d . 1 . .
N N1 0.51804(12) 0.76285(8) 0.7624(4) 0.0500(5) Uani d . 1 . .
H H1C 0.5679 0.7377 0.7324 0.060 Uiso calc R 1 . .
N N2 0.36886(12) 0.80074(9) 0.7246(5) 0.0507(5) Uani d . 1 . .
N N3 0.37666(13) 0.63523(9) 0.5495(5) 0.0534(5) Uani d . 1 . .
O O2 0.17694(10) 0.81693(8) 0.6079(5) 0.0707(5) Uani d D 1 . .
H H2A 0.1629 0.8339 0.4455 0.085 Uiso d RD 1 . .
H H2B 0.2347 0.8130 0.6519 0.085 Uiso d RD 1 . .
H H1A 0.1376 0.8710 -0.0364 0.085 Uiso d RD 1 . .
H H1B 0.1195 0.9255 0.1259 0.085 Uiso d RD 1 . .

loop_
_atom_site_aniso_label
_atom_site_aniso_U_11
_atom_site_aniso_U_22
_atom_site_aniso_U_33
_atom_site_aniso_U_12
_atom_site_aniso_U_13
_atom_site_aniso_U_23
O1 0.0790(11) 0.0582(9) 0.0695(14) 0.0014(8) 0.0074(11) 0.0079(10)
N4 0.0940(16) 0.0537(12) 0.111(2) -0.0114(12) 0.0227(18) 0.0028(16)
C1 0.0734(16) 0.0540(15) 0.098(3) -0.0003(14) 0.0231(18) -0.0025(16)
C2 0.0823(19) 0.077(2) 0.099(3) -0.0288(16) 0.028(2) -0.003(2)
C3 0.0638(15) 0.0642(17) 0.099(3) -0.0120(12) 0.0259(19) -0.0109(18)
C4 0.0636(14) 0.0553(14) 0.0526(17) -0.0034(12) 0.0065(14) 0.0051(13)
C5 0.0541(13) 0.0429(12) 0.0438(14) -0.0050(10) 0.0040(14) 0.0082(11)
C6 0.0512(13) 0.0428(12) 0.0491(16) -0.0033(10) 0.0043(12) 0.0085(12)
C7 0.0621(15) 0.0520(14) 0.0653(19) 0.0021(11) 0.0060(15) 0.0027(14)
C8 0.0867(19) 0.0512(14) 0.0636(19) -0.0070(13) 0.0085(18) 0.0009(15)
C9 0.086(2) 0.0638(16) 0.0537(18) -0.0246(14) -0.0031(17) 0.0017(15)
C10 0.0562(14) 0.0670(16) 0.0588(17) -0.0085(12) -0.0016(15) 0.0110(16)
C11 0.0497(13) 0.0451(12) 0.0459(14) -0.0040(10) 0.0043(13) 0.0073(12)
N1 0.0465(10) 0.0511(10) 0.0526(14) 0.0042(8) 0.0037(11) 0.0055(11)
N2 0.0486(10) 0.0470(10) 0.0565(14) 0.0012(8) 0.0009(11) 0.0057(11)
N3 0.0547(11) 0.0479(11) 0.0576(14) -0.0071(9) 0.0050(10) -0.0037(10)
O2 0.0511(9) 0.0909(12) 0.0700(13) -0.0061(8) -0.0025(10) 0.0192(12)

loop_
_atom_type_symbol
_atom_type_description
_atom_type_scat_dispersion_real
_atom_type_scat_dispersion_imag
_atom_type_scat_source
C C 0.0033 0.0000 'International Tables Vol C Tables 4.2.6.8 and 6.1.1.4'
H H 0.0000 0.0000 'International Tables Vol C Tables 4.2.6.8 and 6.1.1.4'
N N 0.0061 0.0000 'International Tables Vol C Tables 4.2.6.8 and 6.1.1.4'
O O 0.0106 0.0000 'International Tables Vol C Tables 4.2.6.8 and 6.1.1.4'

loop_
_geom_angle_atom_site_label_1
_geom_angle_atom_site_label_2
_geom_angle_atom_site_label_3
_geom_angle_site_symmetry_1
_geom_angle_site_symmetry_3
_geom_angle
_geom_angle_publ_flag
H1A O1 H1B . . 101.7 ?
C1 N4 C2 . . 104.9(2) ?
N4 C1 N3 . . 111.7(2) ?
N4 C1 H1 . . 124.2 ?
N3 C1 H1 . . 124.2 ?
C3 C2 N4 . . 110.6(3) ?
C3 C2 H2 . . 124.7 ?
N4 C2 H2 . . 124.7 ?
C2 C3 N3 . . 106.1(2) ?
C2 C3 H3 . . 126.9 ?
N3 C3 H3 . . 126.9 ?
N3 C4 C5 . . 112.4(2) ?
N3 C4 H4A . . 109.1 ?
C5 C4 H4A . . 109.1 ?
N3 C4 H4B . . 109.1 ?
C5 C4 H4B . . 109.1 ?
H4A C4 H4B . . 107.9 ?
N2 C5 N1 . . 112.8(2) ?
N2 C5 C4 . . 124.4(2) ?
N1 C5 C4 . . 122.81(19) ?
C7 C6 N2 . . 130.2(2) ?
C7 C6 C11 . . 120.3(2) ?
N2 C6 C11 . . 109.5(2) ?
C8 C7 C6 . . 117.9(2) ?
C8 C7 H7 . . 121.0 ?
C6 C7 H7 . . 121.0 ?
C7 C8 C9 . . 121.5(3) ?
C7 C8 H8 . . 119.2 ?
C9 C8 H8 . . 119.2 ?
C10 C9 C8 . . 121.5(3) ?
C10 C9 H9 . . 119.2 ?
C8 C9 H9 . . 119.2 ?
C9 C10 C11 . . 116.9(2) ?
C9 C10 H10 . . 121.6 ?
C11 C10 H10 . . 121.6 ?
N1 C11 C10 . . 132.8(2) ?
N1 C11 C6 . . 105.4(2) ?
C10 C11 C6 . . 121.8(2) ?
C5 N1 C11 . . 107.42(18) ?
C5 N1 H1C . . 126.3 ?
C11 N1 H1C . . 126.3 ?
C5 N2 C6 . . 104.92(18) ?
C1 N3 C3 . . 106.8(2) ?
C1 N3 C4 . . 126.8(2) ?
C3 N3 C4 . . 126.4(2) ?
H2A O2 H2B . . 118.5 ?

loop_
_geom_bond_atom_site_label_1
_geom_bond_atom_site_label_2
_geom_bond_site_symmetry_2
_geom_bond_distance
_geom_bond_publ_flag
O1 H1A . 0.8446 ?
O1 H1B . 0.8441 ?
N4 C1 . 1.311(3) ?
N4 C2 . 1.354(4) ?
C1 N3 . 1.338(3) ?
C1 H1 . 0.9300 ?
C2 C3 . 1.339(3) ?
C2 H2 . 0.9300 ?
C3 N3 . 1.354(3) ?
C3 H3 . 0.9300 ?
C4 N3 . 1.461(3) ?
C4 C5 . 1.485(3) ?
C4 H4A . 0.9700 ?
C4 H4B . 0.9700 ?
C5 N2 . 1.315(3) ?
C5 N1 . 1.352(3) ?
C6 C7 . 1.387(3) ?
C6 N2 . 1.393(3) ?
C6 C11 . 1.394(3) ?
C7 C8 . 1.368(4) ?
C7 H7 . 0.9300 ?
C8 C9 . 1.391(3) ?
C8 H8 . 0.9300 ?
C9 C10 . 1.376(4) ?
C9 H9 . 0.9300 ?
C10 C11 . 1.386(3) ?
C10 H10 . 0.9300 ?
C11 N1 . 1.373(3) ?
N1 H1C . 0.8600 ?
O2 H2A . 0.8412 ?
O2 H2B . 0.8381 ?

loop_
_geom_hbond_atom_site_label_D
_geom_hbond_atom_site_label_H
_geom_hbond_atom_site_label_A
_geom_hbond_site_symmetry_A
_geom_hbond_distance_DH
_geom_hbond_distance_HA
_geom_hbond_distance_DA
_geom_hbond_angle_DHA
O1 H1A O2 1_554 0.84 2.02 2.836(3) 162.4
N1 H1C O2 3_565 0.86 1.94 2.794(2) 172.0
O1 H1B N4 4_554 0.84 1.93 2.772(2) 172.6
O2 H2A O1 . 0.84 1.87 2.696(3) 168.7
O2 H2B N2 . 0.84 1.93 2.764(2) 175.6

loop_
_geom_torsion_atom_site_label_1
_geom_torsion_atom_site_label_2
_geom_torsion_atom_site_label_3
_geom_torsion_atom_site_label_4
_geom_torsion_site_symmetry_1
_geom_torsion_site_symmetry_2
_geom_torsion_site_symmetry_3
_geom_torsion_site_symmetry_4
_geom_torsion
_geom_torsion_publ_flag
C2 N4 C1 N3 . . . . -0.7(4) ?
C1 N4 C2 C3 . . . . 0.5(4) ?
N4 C2 C3 N3 . . . . -0.1(4) ?
N3 C4 C5 N2 . . . . -88.6(3) ?
N3 C4 C5 N1 . . . . 90.8(3) ?
N2 C6 C7 C8 . . . . -178.9(2) ?
C11 C6 C7 C8 . . . . 0.0(4) ?
C6 C7 C8 C9 . . . . -0.8(4) ?
C7 C8 C9 C10 . . . . 1.0(4) ?
C8 C9 C10 C11 . . . . -0.2(4) ?
C9 C10 C11 N1 . . . . 179.0(2) ?
C9 C10 C11 C6 . . . . -0.7(4) ?
C7 C6 C11 N1 . . . . -178.9(2) ?
N2 C6 C11 N1 . . . . 0.2(2) ?
C7 C6 C11 C10 . . . . 0.8(3) ?
N2 C6 C11 C10 . . . . 179.9(2) ?
N2 C5 N1 C11 . . . . -0.5(2) ?
C4 C5 N1 C11 . . . . -180.0(2) ?
C10 C11 N1 C5 . . . . -179.5(3) ?
C6 C11 N1 C5 . . . . 0.2(2) ?
N1 C5 N2 C6 . . . . 0.6(2) ?
C4 C5 N2 C6 . . . . -179.9(2) ?
C7 C6 N2 C5 . . . . 178.5(3) ?
C11 C6 N2 C5 . . . . -0.5(2) ?
N4 C1 N3 C3 . . . . 0.7(4) ?
N4 C1 N3 C4 . . . . -179.9(3) ?
C2 C3 N3 C1 . . . . -0.3(3) ?
C2 C3 N3 C4 . . . . -179.8(3) ?
C5 C4 N3 C1 . . . . -119.4(3) ?
C5 C4 N3 C3 . . . . 60.0(3) ?

loop_
_cod_related_entry_id
_cod_related_entry_database
_cod_related_entry_code
1 ChemSpider 30654149
